data_1507327
loop_
_publ_author_name
'Bossharth, Emmanuel'
'Desbordes, Philippe'
'Monteiro, Nuno'
'Balme, Genevi\`eve'

_publ_section_title
;
 Palladium-mediated three-component synthesis of furo[2,3-b]pyridones by
 one-pot coupling of 3-iodopyridones, alkynes, and organic halides.
;
_journal_issue 14
_journal_name_full 'Organic letters'
_journal_page_first 2441
_journal_page_last 2444
_journal_paper_doi 10.1021/ol034644y
_journal_volume 5
_journal_year 2003
_chemical_formula_sum 'C20 H14 F N O2'
_chemical_formula_weight 319.32
_chemical_name_systematic
; 
 ? 
;
_space_group_IT_number 14
_symmetry_space_group_name_Hall '-P 2ybc'
_symmetry_space_group_name_H-M 'P 1 21/c 1'
_atom_sites_solution_hydrogens geom
_atom_sites_solution_primary direct
_atom_sites_solution_secondary difmap
_audit_creation_method SHELXL-97
_cell_angle_alpha 90.00
_cell_angle_beta 92.51(3)
_cell_angle_gamma 90.00
_cell_formula_units_Z 4
_cell_length_a 12.532(3)
_cell_length_b 12.935(3)
_cell_length_c 9.831(2)
_cell_measurement_temperature 293(2)
_cell_volume 1592.1(6)
_computing_structure_refinement 'SHELXL-97 (Sheldrick, 1997)'
_computing_structure_solution 'SHELXS-97 (Sheldrick, 1990)'
_diffrn_ambient_temperature 293(2)
_diffrn_measured_fraction_theta_full 0.979
_diffrn_measured_fraction_theta_max 0.979
_diffrn_radiation_monochromator graphite
_diffrn_radiation_source 'fine-focus sealed tube'
_diffrn_radiation_type MoK\a
_diffrn_radiation_wavelength 0.71073
_diffrn_reflns_av_R_equivalents 0.0000
_diffrn_reflns_av_sigmaI/netI 0.0417
_diffrn_reflns_limit_h_max 16
_diffrn_reflns_limit_h_min -16
_diffrn_reflns_limit_k_max 16
_diffrn_reflns_limit_k_min 0
_diffrn_reflns_limit_l_max 12
_diffrn_reflns_limit_l_min 0
_diffrn_reflns_number 3586
_diffrn_reflns_theta_full 27.52
_diffrn_reflns_theta_max 27.52
_diffrn_reflns_theta_min 1.63
_exptl_absorpt_coefficient_mu 0.094
_exptl_crystal_density_diffrn 1.332
_exptl_crystal_density_method 'not measured'
_exptl_crystal_F_000 664
_refine_diff_density_max 0.436
_refine_diff_density_min -0.596
_refine_diff_density_rms 0.166
_refine_ls_extinction_method none
_refine_ls_goodness_of_fit_ref 0.879
_refine_ls_hydrogen_treatment mixed
_refine_ls_matrix_type full
_refine_ls_number_parameters 217
_refine_ls_number_reflns 3586
_refine_ls_number_restraints 0
_refine_ls_restrained_S_all 0.879
_refine_ls_R_factor_all 0.1063
_refine_ls_R_factor_gt 0.0664
_refine_ls_shift/su_max 0.001
_refine_ls_shift/su_mean 0.000
_refine_ls_structure_factor_coef Fsqd
_refine_ls_weighting_details 'calc w=1/[\s^2^(Fo^2^)+(0.1987P)^2^+0.5129P] where P=(Fo^2^+2Fc^2^)/3'
_refine_ls_weighting_scheme calc
_refine_ls_wR_factor_gt 0.1897
_refine_ls_wR_factor_ref 0.2507
_reflns_number_gt 2472
_reflns_number_total 3586
_reflns_threshold_expression >2sigma(I)
_cod_data_source_file ol034644ysi20030528_100951.cif
_cod_data_source_block eb252f
_cod_database_code 1507327

loop_
_symmetry_equiv_pos_as_xyz
'x, y, z'
'-x, y+1/2, -z+1/2'
'-x, -y, -z'
'x, -y-1/2, z-1/2'

loop_
_atom_site_label
_atom_site_type_symbol
_atom_site_fract_x
_atom_site_fract_y
_atom_site_fract_z
_atom_site_U_iso_or_equiv
_atom_site_adp_type
_atom_site_occupancy
_atom_site_symmetry_multiplicity
_atom_site_calc_flag
_atom_site_refinement_flags
O2 O 0.24349(12) 0.71344(11) 0.05115(14) 0.0433(4) Uani 1 1 d .
O1 O 0.04679(14) 0.91837(12) -0.25494(17) 0.0539(5) Uani 1 1 d .
N1 N 0.12303(15) 0.62901(13) -0.10006(18) 0.0440(5) Uani 1 1 d .
C5 C 0.14911(16) 0.81514(15) -0.0972(2) 0.0384(5) Uani 1 1 d .
C2 C 0.04887(18) 0.64224(17) -0.2045(2) 0.0465(5) Uani 1 1 d .
H2 H 0.0139 0.5844 -0.2408 0.056 Uiso 1 1 calc R
C6 C 0.16923(16) 0.71654(15) -0.0519(2) 0.0390(5) Uani 1 1 d .
C14 C 0.21845(15) 0.88041(16) -0.0137(2) 0.0389(5) Uani 1 1 d .
C4 C 0.07178(17) 0.83177(16) -0.2074(2) 0.0418(5) Uani 1 1 d .
C7 C 0.27381(17) 0.81662(16) 0.0740(2) 0.0414(5) Uani 1 1 d .
C3 C 0.02441(18) 0.73641(18) -0.2570(2) 0.0474(5) Uani 1 1 d .
H3 H -0.0258 0.7399 -0.3294 0.057 Uiso 1 1 calc R
C8 C 0.35485(17) 0.82947(18) 0.1849(2) 0.0449(5) Uani 1 1 d .
C15 C 0.22774(16) 0.99430(16) -0.0266(2) 0.0402(5) Uani 1 1 d .
C9 C 0.3971(2) 0.7435(2) 0.2524(3) 0.0561(6) Uani 1 1 d .
H9 H 0.3745 0.6779 0.2256 0.067 Uiso 1 1 calc R
C13 C 0.3913(2) 0.9270(2) 0.2260(3) 0.0594(7) Uani 1 1 d .
H13 H 0.3650 0.9858 0.1817 0.071 Uiso 1 1 calc R
C110 C 0.1534(2) 0.52739(16) -0.0446(3) 0.0525(6) Uani 1 1 d .
H11A H 0.1120 0.4747 -0.0912 0.079 Uiso 1 1 calc R
H11B H 0.1400 0.5254 0.0507 0.079 Uiso 1 1 calc R
H11C H 0.2279 0.5155 -0.0571 0.079 Uiso 1 1 calc R
C20 C 0.1695(2) 1.06039(19) 0.0487(3) 0.0627(7) Uani 1 1 d .
H20 H 0.1219 1.0334 0.1094 0.075 Uiso 1 1 calc R
C12 C 0.4666(2) 0.9362(3) 0.3328(3) 0.0698(8) Uani 1 1 d .
H12 H 0.4903 1.0015 0.3598 0.084 Uiso 1 1 calc R
C18 C 0.24655(19) 1.20473(17) -0.0519(3) 0.0530(6) Uani 1 1 d .
C19 C 0.1794(2) 1.1667(2) 0.0374(3) 0.0651(7) Uani 1 1 d .
H19 H 0.1400 1.2106 0.0908 0.078 Uiso 1 1 calc R
C10 C 0.4720(2) 0.7538(3) 0.3588(3) 0.0664(7) Uani 1 1 d .
H10 H 0.4992 0.6954 0.4033 0.080 Uiso 1 1 calc R
C11 C 0.5066(2) 0.8506(3) 0.3990(3) 0.0709(8) Uani 1 1 d .
H11 H 0.5568 0.8578 0.4709 0.085 Uiso 1 1 calc R
F1 F 0.25532(14) 1.30906(12) -0.0657(2) 0.0800(6) Uani 1 1 d .
C16 C 0.2962(3) 1.0370(2) -0.1153(4) 0.0927(13) Uani 1 1 d .
H16 H 0.3371 0.9939 -0.1679 0.111 Uiso 1 1 calc R
C17 C 0.3060(3) 1.1431(2) -0.1286(4) 0.1023(14) Uani 1 1 d .
H17 H 0.3528 1.1712 -0.1894 0.123 Uiso 1 1 calc R

loop_
_atom_site_aniso_label
_atom_site_aniso_U_11
_atom_site_aniso_U_22
_atom_site_aniso_U_33
_atom_site_aniso_U_23
_atom_site_aniso_U_13
_atom_site_aniso_U_12
O2 0.0472(8) 0.0324(8) 0.0502(8) 0.0033(6) 0.0026(7) -0.0022(6)
O1 0.0624(10) 0.0387(9) 0.0604(10) 0.0058(7) -0.0013(8) 0.0084(7)
N1 0.0504(10) 0.0287(9) 0.0533(10) -0.0006(7) 0.0081(8) -0.0018(7)
C5 0.0412(11) 0.0293(10) 0.0451(10) -0.0010(8) 0.0084(8) -0.0006(8)
C2 0.0476(12) 0.0389(11) 0.0535(12) -0.0098(9) 0.0065(9) -0.0038(9)
C6 0.0411(11) 0.0304(10) 0.0461(10) -0.0005(8) 0.0069(8) -0.0023(8)
C14 0.0430(10) 0.0302(10) 0.0441(10) -0.0018(8) 0.0084(8) -0.0029(8)
C4 0.0424(11) 0.0371(11) 0.0465(11) -0.0013(8) 0.0079(8) 0.0047(8)
C7 0.0458(11) 0.0319(10) 0.0470(11) -0.0009(8) 0.0081(9) -0.0056(8)
C3 0.0472(12) 0.0445(12) 0.0505(12) -0.0068(9) 0.0013(9) 0.0000(9)
C8 0.0414(11) 0.0507(13) 0.0433(11) -0.0012(9) 0.0090(8) -0.0036(9)
C15 0.0434(11) 0.0317(10) 0.0458(11) -0.0013(8) 0.0046(8) -0.0042(8)
C9 0.0546(14) 0.0583(15) 0.0554(13) 0.0127(11) 0.0020(11) -0.0052(11)
C13 0.0613(15) 0.0535(15) 0.0629(15) -0.0099(11) -0.0040(12) 0.0012(12)
C110 0.0651(14) 0.0277(11) 0.0650(14) 0.0011(9) 0.0073(11) 0.0003(10)
C20 0.0740(17) 0.0411(13) 0.0757(16) 0.0029(11) 0.0342(14) 0.0039(12)
C12 0.0658(16) 0.076(2) 0.0667(16) -0.0228(14) -0.0084(13) -0.0032(14)
C18 0.0546(13) 0.0265(11) 0.0776(16) -0.0011(10) -0.0015(12) -0.0056(9)
C19 0.0776(18) 0.0403(13) 0.0792(17) -0.0065(12) 0.0224(14) 0.0126(12)
C10 0.0588(15) 0.083(2) 0.0569(15) 0.0125(13) -0.0012(12) 0.0012(14)
C11 0.0566(15) 0.102(2) 0.0530(14) -0.0093(15) -0.0049(11) 0.0023(15)
F1 0.0822(11) 0.0290(8) 0.1287(15) -0.0011(8) 0.0038(10) -0.0051(7)
C16 0.130(3) 0.0351(14) 0.121(3) -0.0105(14) 0.085(2) -0.0098(15)
C17 0.136(3) 0.0381(15) 0.140(3) -0.0004(17) 0.090(3) -0.0157(17)

loop_
_atom_type_symbol
_atom_type_description
_atom_type_scat_dispersion_real
_atom_type_scat_dispersion_imag
_atom_type_scat_source
C C 0.0033 0.0016 'International Tables Vol C Tables 4.2.6.8 and 6.1.1.4'
H H 0.0000 0.0000 'International Tables Vol C Tables 4.2.6.8 and 6.1.1.4'
N N 0.0061 0.0033 'International Tables Vol C Tables 4.2.6.8 and 6.1.1.4'
O O 0.0106 0.0060 'International Tables Vol C Tables 4.2.6.8 and 6.1.1.4'
F F 0.0171 0.0103 'International Tables Vol C Tables 4.2.6.8 and 6.1.1.4'

loop_
_geom_angle_atom_site_label_1
_geom_angle_atom_site_label_2
_geom_angle_atom_site_label_3
_geom_angle
C6 O2 C7 105.41(15)
C6 N1 C2 115.26(18)
C6 N1 C110 121.45(19)
C2 N1 C110 123.28(18)
C6 C5 C4 119.52(19)
C6 C5 C14 105.17(18)
C4 C5 C14 135.31(19)
C3 C2 N1 122.4(2)
O2 C6 N1 120.77(18)
O2 C6 C5 112.58(17)
N1 C6 C5 126.7(2)
C7 C14 C5 106.47(19)
C7 C14 C15 128.03(19)
C5 C14 C15 125.48(19)
O1 C4 C5 124.5(2)
O1 C4 C3 123.2(2)
C5 C4 C3 112.35(19)
C14 C7 O2 110.37(19)
C14 C7 C8 136.0(2)
O2 C7 C8 113.63(18)
C2 C3 C4 123.8(2)
C9 C8 C13 118.2(2)
C9 C8 C7 120.1(2)
C13 C8 C7 121.7(2)
C20 C15 C16 117.3(2)
C20 C15 C14 122.04(18)
C16 C15 C14 120.64(19)
C10 C9 C8 121.2(3)
C12 C13 C8 120.0(3)
C15 C20 C19 121.8(2)
C11 C12 C13 120.9(3)
C19 C18 C17 122.0(2)
C19 C18 F1 119.1(2)
C17 C18 F1 118.9(2)
C18 C19 C20 118.6(2)
C11 C10 C9 120.0(3)
C12 C11 C10 119.7(3)
C15 C16 C17 121.4(2)
C18 C17 C16 118.8(3)

loop_
_geom_bond_atom_site_label_1
_geom_bond_atom_site_label_2
_geom_bond_distance
O2 C6 1.346(3)
O2 C7 1.403(2)
O1 C4 1.248(3)
N1 C6 1.348(3)
N1 C2 1.365(3)
N1 C110 1.467(3)
C5 C6 1.371(3)
C5 C4 1.437(3)
C5 C14 1.442(3)
C2 C3 1.353(3)
C14 C7 1.361(3)
C14 C15 1.484(3)
C4 C3 1.445(3)
C7 C8 1.466(3)
C8 C9 1.388(3)
C8 C13 1.395(3)
C15 C20 1.363(3)
C15 C16 1.367(3)
C9 C10 1.382(4)
C13 C12 1.386(4)
C20 C19 1.385(3)
C12 C11 1.368(4)
C18 C19 1.337(4)
C18 C17 1.344(4)
C18 F1 1.361(3)
C10 C11 1.377(4)
C16 C17 1.385(4)

loop_
_cod_related_entry_id
_cod_related_entry_code
_cod_related_entry_database
1 21157458 ChemSpider
